data_7717461
loop_
_publ_author_name
'Blagov, Maxim Andreevich'
'Akimov, Alexander V.'
'Lobach, Anatoly S.'
'Zorina, Leokadiya'
'Simonov, Sergey'
'Zakharov, Konstantin'
'Vasiliev, Alexander'
'Spitsyna, Natalia'

_publ_section_title
;
 Hydrate of neutral iron(III) complex based on pyruvic acid
 thiosemicarbazone ligand with abrupt spin-crossover with T1/2=340 K and
 wide hysteresis loop of 45 K
;
_journal_name_full 'Dalton Transactions'
_journal_paper_doi 10.1039/D4DT02901A
_journal_year 2024
_chemical_formula_moiety 'C8 H11 Fe N6 O4 S2, H2 O'
_chemical_formula_sum 'C8 H13 Fe N6 O5 S2'
_chemical_formula_weight 393.21
_space_group_crystal_system monoclinic
_space_group_IT_number 14
_space_group_name_Hall '-P 2yn'
_space_group_name_H-M_alt 'P 1 21/n 1'
_atom_sites_solution_hydrogens mixed
_atom_sites_solution_primary direct
_atom_sites_solution_secondary difmap
_audit_creation_method SHELXL-2016/6
_audit_update_record
;
2024-10-07 deposited with the CCDC.	2024-11-07 downloaded from the CCDC.
;
_cell_angle_alpha 90
_cell_angle_beta 102.9640(18)
_cell_angle_gamma 90
_cell_formula_units_Z 4
_cell_length_a 11.2865(2)
_cell_length_b 10.4627(2)
_cell_length_c 12.9417(2)
_cell_measurement_reflns_used 14669
_cell_measurement_temperature 350(1)
_cell_measurement_theta_max 32.6670
_cell_measurement_theta_min 2.5130
_cell_volume 1489.30(5)
_computing_cell_refinement 'CrysAlisPro 1.171.42.67a (Rigaku OD, 2022)'
_computing_data_collection 'CrysAlisPro 1.171.42.67a (Rigaku OD, 2022)'
_computing_data_reduction 'CrysAlisPro 1.171.42.67a (Rigaku OD, 2022)'
_computing_structure_refinement 'SHELXL-2016/6 (Sheldrick, 2016)'
_computing_structure_solution 'SHELXS-2016/6 (Sheldrick, 2016)'
_diffrn_ambient_temperature 350(1)
_diffrn_detector 'CCD plate'
_diffrn_detector_area_resol_mean 10.4566
_diffrn_detector_type AtlasS2
_diffrn_measured_fraction_theta_full 0.986
_diffrn_measured_fraction_theta_max 0.940
_diffrn_measurement_device 'four-circle diffractometer'
_diffrn_measurement_device_type 'Xcalibur, AtlasS2, Gemini'
_diffrn_measurement_method '\w scans'
_diffrn_radiation_monochromator graphite
_diffrn_radiation_probe x-ray
_diffrn_radiation_type 'Mo K\a'
_diffrn_radiation_wavelength 0.71073
_diffrn_reflns_av_R_equivalents 0.0245
_diffrn_reflns_av_unetI/netI 0.0216
_diffrn_reflns_Laue_measured_fraction_full 0.986
_diffrn_reflns_Laue_measured_fraction_max 0.940
_diffrn_reflns_limit_h_max 16
_diffrn_reflns_limit_h_min -17
_diffrn_reflns_limit_k_max 15
_diffrn_reflns_limit_k_min -15
_diffrn_reflns_limit_l_max 18
_diffrn_reflns_limit_l_min -19
_diffrn_reflns_number 34128
_diffrn_reflns_point_group_measured_fraction_full 0.986
_diffrn_reflns_point_group_measured_fraction_max 0.940
_diffrn_reflns_theta_full 32.000
_diffrn_reflns_theta_max 32.980
_diffrn_reflns_theta_min 2.167
_diffrn_source 'fine-focus sealed X-ray tube'
_diffrn_source_type 'Enhance (Mo) X-ray Source'
_exptl_absorpt_coefficient_mu 1.325
_exptl_absorpt_correction_T_max 1.00000
_exptl_absorpt_correction_T_min 0.87242
_exptl_absorpt_correction_type multi-scan
_exptl_absorpt_process_details
;
CrysAlisPro 1.171.42.67a (Rigaku Oxford Diffraction, 2022)
Empirical absorption correction using spherical harmonics,
implemented in SCALE3 ABSPACK scaling algorithm.
;
_exptl_crystal_colour black
_exptl_crystal_density_diffrn 1.754
_exptl_crystal_description prism
_exptl_crystal_F_000 804
_exptl_crystal_size_max 0.530
_exptl_crystal_size_mid 0.350
_exptl_crystal_size_min 0.250
_refine_diff_density_max 0.486
_refine_diff_density_min -0.458
_refine_diff_density_rms 0.072
_refine_ls_extinction_method none
_refine_ls_goodness_of_fit_ref 1.003
_refine_ls_hydrogen_treatment mixed
_refine_ls_matrix_type full
_refine_ls_number_parameters 220
_refine_ls_number_reflns 5271
_refine_ls_number_restraints 11
_refine_ls_restrained_S_all 1.003
_refine_ls_R_factor_all 0.0493
_refine_ls_R_factor_gt 0.0341
_refine_ls_shift/su_max 0.000
_refine_ls_shift/su_mean 0.000
_refine_ls_structure_factor_coef Fsqd
_refine_ls_weighting_details 'w=1/[\s^2^(Fo^2^)+(0.0395P)^2^+0.7363P] where P=(Fo^2^+2Fc^2^)/3'
_refine_ls_weighting_scheme calc
_refine_ls_wR_factor_gt 0.0778
_refine_ls_wR_factor_ref 0.0848
_reflns_Friedel_coverage 0.000
_reflns_number_gt 4229
_reflns_number_total 5271
_reflns_threshold_expression 'I > 2\s(I)'
_cod_data_source_file d4dt02901a2.cif
_cod_data_source_block 350K
_cod_original_sg_symbol_H-M 'P 21/n'
_cod_database_code 7717461
_shelx_shelxl_version_number 2016/6
_shelx_space_group_comment
;
The symmetry employed for this shelxl refinement is uniquely defined
by the following loop, which should always be used as a source of
symmetry information in preference to the above space-group names.
They are only intended as comments.
;
_shelx_estimated_absorpt_t_min 0.540
_shelx_estimated_absorpt_t_max 0.733

loop_
_space_group_symop_operation_xyz
'x, y, z'
'-x+1/2, y+1/2, -z+1/2'
'-x, -y, -z'
'x-1/2, -y-1/2, z-1/2'

loop_
_atom_site_label
_atom_site_type_symbol
_atom_site_fract_x
_atom_site_fract_y
_atom_site_fract_z
_atom_site_U_iso_or_equiv
_atom_site_adp_type
_atom_site_occupancy
_atom_site_site_symmetry_order
_atom_site_calc_flag
_atom_site_refinement_flags_posn
_atom_site_refinement_flags_adp
_atom_site_refinement_flags_occupancy
_atom_site_disorder_assembly
_atom_site_disorder_group
Fe1 Fe 0.07210(2) 0.47865(2) 0.24548(2) 0.02398(6) Uani 1 1 d . . . . .
S1 S 0.18649(4) 0.40289(4) 0.39614(3) 0.03311(10) Uani 1 1 d . . . . .
S2 S 0.22482(5) 0.59011(4) 0.20323(4) 0.03900(11) Uani 1 1 d . . . . .
O1 O -0.04467(12) 0.56378(12) 0.13478(9) 0.0373(3) Uani 1 1 d . . . . .
O2 O -0.05859(11) 0.35885(12) 0.25583(9) 0.0346(3) Uani 1 1 d . . . . .
O3 O -0.17731(12) 0.72269(13) 0.11132(10) 0.0408(3) Uani 1 1 d . . . . .
O4 O -0.12798(13) 0.16625(14) 0.19855(11) 0.0480(3) Uani 1 1 d . . . . .
C1 C 0.14942(14) 0.52525(15) 0.47581(12) 0.0269(3) Uani 1 1 d . . . . .
C2 C -0.05372(15) 0.69058(16) 0.28403(12) 0.0298(3) Uani 1 1 d . . . . .
C3 C -0.09661(15) 0.65910(16) 0.16899(12) 0.0302(3) Uani 1 1 d . . . . .
C4 C 0.25164(15) 0.48492(16) 0.10926(12) 0.0299(3) Uani 1 1 d . . . . .
C5 C 0.02920(14) 0.25710(15) 0.12720(12) 0.0286(3) Uani 1 1 d . . . . .
C6 C -0.06046(15) 0.25903(17) 0.19794(13) 0.0319(3) Uani 1 1 d . . . . .
C7 C -0.1023(2) 0.8020(2) 0.33230(16) 0.0475(5) Uani 1 1 d . . . . .
H7A H -0.121779 0.776526 0.397817 0.071 Uiso 1 1 calc R U . . .
H7B H -0.174346 0.832888 0.284570 0.071 Uiso 1 1 calc R U . . .
H7C H -0.042294 0.868545 0.345723 0.071 Uiso 1 1 calc R U . . .
C8 C 0.0288(2) 0.15145(19) 0.05102(17) 0.0456(5) Uani 1 1 d . . . . .
H8A H -0.027050 0.171098 -0.014675 0.068 Uiso 1 1 calc R U . . .
H8B H 0.004087 0.073757 0.079622 0.068 Uiso 1 1 calc R U . . .
H8C H 0.108972 0.140978 0.038708 0.068 Uiso 1 1 calc R U . . .
N1 N 0.02726(12) 0.61040(12) 0.33275(10) 0.0255(2) Uani 1 1 d . . . . .
N2 N 0.07576(13) 0.62244(13) 0.43945(10) 0.0293(3) Uani 1 1 d . . . . .
N3 N 0.10133(11) 0.35353(12) 0.14506(10) 0.0248(2) Uani 1 1 d . . . . .
N4 N 0.19062(12) 0.37340(13) 0.09042(10) 0.0288(3) Uani 1 1 d D . . . .
H4 H 0.2053(3) 0.3230(10) 0.0507(8) 0.035 Uiso 1 1 calc DR U . . .
N5 N 0.19856(16) 0.52008(15) 0.57908(12) 0.0371(3) Uani 1 1 d D . . . .
H5A H 0.179(2) 0.5738(18) 0.6171(16) 0.045 Uiso 1 1 d D U . . .
H5B H 0.2471(18) 0.4640(19) 0.6023(17) 0.045 Uiso 1 1 d D U . . .
N6 N 0.33270(16) 0.51031(18) 0.05376(14) 0.0436(4) Uani 1 1 d D . . . .
H6A H 0.353(2) 0.456(2) 0.0153(18) 0.052 Uiso 1 1 d D U . . .
H6B H 0.372(2) 0.5768(18) 0.0634(19) 0.052 Uiso 1 1 d D U . . .
O5W O 0.05686(14) 0.84838(14) 0.57196(11) 0.0417(3) Uani 1 1 d D . . . .
H5W1 H 0.059(2) 0.779(2) 0.546(2) 0.063 Uiso 1 1 d D U . . .
H5W2 H 0.099(2) 0.842(3) 0.6297(17) 0.063 Uiso 1 1 d D U . . .

loop_
_atom_site_aniso_label
_atom_site_aniso_U_11
_atom_site_aniso_U_22
_atom_site_aniso_U_33
_atom_site_aniso_U_23
_atom_site_aniso_U_13
_atom_site_aniso_U_12
Fe1 0.02753(11) 0.02389(11) 0.02033(10) -0.00411(7) 0.00495(8) 0.00008(8)
S1 0.0375(2) 0.02956(19) 0.03042(19) -0.00230(14) 0.00371(16) 0.00881(16)
S2 0.0487(3) 0.0353(2) 0.0366(2) -0.01018(17) 0.01706(19) -0.01423(19)
O1 0.0452(7) 0.0390(6) 0.0242(5) -0.0047(5) 0.0002(5) 0.0108(5)
O2 0.0344(6) 0.0386(6) 0.0331(6) -0.0072(5) 0.0125(5) -0.0077(5)
O3 0.0443(7) 0.0445(7) 0.0283(6) -0.0017(5) -0.0032(5) 0.0142(6)
O4 0.0498(8) 0.0503(8) 0.0457(8) -0.0098(6) 0.0146(6) -0.0246(7)
C1 0.0280(7) 0.0258(7) 0.0251(7) -0.0023(5) 0.0020(5) -0.0011(6)
C2 0.0314(8) 0.0298(7) 0.0260(7) -0.0037(6) 0.0016(6) 0.0042(6)
C3 0.0319(8) 0.0311(7) 0.0258(7) -0.0012(6) 0.0025(6) -0.0004(6)
C4 0.0301(7) 0.0349(8) 0.0249(7) -0.0010(6) 0.0064(6) -0.0025(6)
C5 0.0308(7) 0.0266(7) 0.0268(7) -0.0040(5) 0.0030(6) -0.0016(6)
C6 0.0306(8) 0.0356(8) 0.0285(7) -0.0013(6) 0.0044(6) -0.0061(6)
C7 0.0504(11) 0.0447(10) 0.0388(9) -0.0137(8) -0.0080(8) 0.0204(9)
C8 0.0525(11) 0.0379(10) 0.0487(11) -0.0204(8) 0.0158(9) -0.0111(8)
N1 0.0285(6) 0.0249(6) 0.0218(5) -0.0024(4) 0.0032(5) 0.0011(5)
N2 0.0338(7) 0.0289(6) 0.0223(6) -0.0042(5) 0.0002(5) 0.0047(5)
N3 0.0259(6) 0.0268(6) 0.0213(5) -0.0017(4) 0.0043(5) 0.0006(5)
N4 0.0304(6) 0.0316(6) 0.0259(6) -0.0065(5) 0.0091(5) -0.0014(5)
N5 0.0462(9) 0.0332(7) 0.0259(7) -0.0032(5) -0.0046(6) 0.0091(7)
N6 0.0434(9) 0.0496(10) 0.0441(9) -0.0090(7) 0.0228(7) -0.0127(8)
O5W 0.0476(8) 0.0397(7) 0.0367(7) 0.0016(6) 0.0069(6) 0.0059(6)

loop_
_atom_type_symbol
_atom_type_description
_atom_type_scat_dispersion_real
_atom_type_scat_dispersion_imag
_atom_type_scat_source
C C 0.0033 0.0016 'International Tables Vol C Tables 4.2.6.8 and 6.1.1.4'
H H 0.0000 0.0000 'International Tables Vol C Tables 4.2.6.8 and 6.1.1.4'
N N 0.0061 0.0033 'International Tables Vol C Tables 4.2.6.8 and 6.1.1.4'
O O 0.0106 0.0060 'International Tables Vol C Tables 4.2.6.8 and 6.1.1.4'
Fe Fe 0.3463 0.8444 'International Tables Vol C Tables 4.2.6.8 and 6.1.1.4'
S S 0.1246 0.1234 'International Tables Vol C Tables 4.2.6.8 and 6.1.1.4'

loop_
_geom_angle_atom_site_label_1
_geom_angle_atom_site_label_2
_geom_angle_atom_site_label_3
_geom_angle
_geom_angle_site_symmetry_1
_geom_angle_site_symmetry_3
_geom_angle_publ_flag
N1 Fe1 N3 173.24(5) . . ?
N1 Fe1 O1 83.07(5) . . ?
N3 Fe1 O1 90.26(5) . . ?
N1 Fe1 O2 96.72(5) . . ?
N3 Fe1 O2 81.78(5) . . ?
O1 Fe1 O2 86.96(6) . . ?
N1 Fe1 S1 85.31(4) . . ?
N3 Fe1 S1 101.27(4) . . ?
O1 Fe1 S1 167.74(4) . . ?
O2 Fe1 S1 90.57(4) . . ?
N1 Fe1 S2 95.07(4) . . ?
N3 Fe1 S2 86.08(4) . . ?
O1 Fe1 S2 90.75(4) . . ?
O2 Fe1 S2 167.63(4) . . ?
S1 Fe1 S2 94.129(19) . . ?
C1 S1 Fe1 94.99(5) . . ?
C4 S2 Fe1 96.11(6) . . ?
C3 O1 Fe1 112.97(10) . . ?
C6 O2 Fe1 113.22(10) . . ?
N2 C1 N5 118.27(14) . . ?
N2 C1 S1 124.25(12) . . ?
N5 C1 S1 117.48(12) . . ?
N1 C2 C7 126.20(14) . . ?
N1 C2 C3 112.18(13) . . ?
C7 C2 C3 121.62(14) . . ?
O3 C3 O1 122.81(15) . . ?
O3 C3 C2 120.89(15) . . ?
O1 C3 C2 116.31(14) . . ?
N6 C4 N4 117.84(15) . . ?
N6 C4 S2 120.93(14) . . ?
N4 C4 S2 121.24(12) . . ?
N3 C5 C8 127.85(15) . . ?
N3 C5 C6 111.37(13) . . ?
C8 C5 C6 120.76(14) . . ?
O4 C6 O2 124.44(16) . . ?
O4 C6 C5 119.46(15) . . ?
O2 C6 C5 116.09(14) . . ?
C2 C7 H7A 109.5 . . ?
C2 C7 H7B 109.5 . . ?
H7A C7 H7B 109.5 . . ?
C2 C7 H7C 109.5 . . ?
H7A C7 H7C 109.5 . . ?
H7B C7 H7C 109.5 . . ?
C5 C8 H8A 109.5 . . ?
C5 C8 H8B 109.5 . . ?
H8A C8 H8B 109.5 . . ?
C5 C8 H8C 109.5 . . ?
H8A C8 H8C 109.5 . . ?
H8B C8 H8C 109.5 . . ?
C2 N1 N2 120.60(13) . . ?
C2 N1 Fe1 115.39(10) . . ?
N2 N1 Fe1 124.01(10) . . ?
C1 N2 N1 111.24(12) . . ?
C5 N3 N4 122.41(13) . . ?
C5 N3 Fe1 117.26(10) . . ?
N4 N3 Fe1 120.17(10) . . ?
C4 N4 N3 116.27(13) . . ?
C4 N4 H4 121.9 . . ?
N3 N4 H4 121.9 . . ?
C1 N5 H5A 118.3(17) . . ?
C1 N5 H5B 119.7(16) . . ?
H5A N5 H5B 122(2) . . ?
C4 N6 H6A 121.1(18) . . ?
C4 N6 H6B 120.7(17) . . ?
H6A N6 H6B 118(2) . . ?
H5W1 O5W H5W2 105(3) . . ?

loop_
_geom_bond_atom_site_label_1
_geom_bond_atom_site_label_2
_geom_bond_distance
_geom_bond_site_symmetry_2
_geom_bond_publ_flag
Fe1 N1 1.9205(12) . ?
Fe1 N3 1.9246(12) . ?
Fe1 O1 1.9328(12) . ?
Fe1 O2 1.9629(12) . ?
Fe1 S1 2.2288(5) . ?
Fe1 S2 2.2480(5) . ?
S1 C1 1.7524(16) . ?
S2 C4 1.7166(17) . ?
O1 C3 1.285(2) . ?
O2 C6 1.283(2) . ?
O3 C3 1.235(2) . ?
O4 C6 1.235(2) . ?
C1 N2 1.331(2) . ?
C1 N5 1.328(2) . ?
C2 N1 1.295(2) . ?
C2 C7 1.484(2) . ?
C2 C3 1.495(2) . ?
C4 N6 1.311(2) . ?
C4 N4 1.349(2) . ?
C5 N3 1.284(2) . ?
C5 C8 1.480(2) . ?
C5 C6 1.509(2) . ?
C7 H7A 0.9600 . ?
C7 H7B 0.9600 . ?
C7 H7C 0.9600 . ?
C8 H8A 0.9600 . ?
C8 H8B 0.9600 . ?
C8 H8C 0.9600 . ?
N1 N2 1.3722(17) . ?
N3 N4 1.3706(18) . ?
N4 H4 0.780(15) . ?
N5 H5A 0.810(15) . ?
N5 H5B 0.813(15) . ?
N6 H6A 0.820(15) . ?
N6 H6B 0.821(15) . ?
O5W H5W1 0.804(19) . ?
O5W H5W2 0.79(2) . ?

loop_
_geom_hbond_atom_site_label_D
_geom_hbond_atom_site_label_H
_geom_hbond_atom_site_label_A
_geom_hbond_distance_DH
_geom_hbond_distance_HA
_geom_hbond_distance_DA
_geom_hbond_angle_DHA
_geom_hbond_site_symmetry_A
C8 H8C O3 0.96 2.66 3.246(3) 119.9 3_565
N4 H4 O3 0.78 2.10 2.7702(18) 143.6 3_565
N5 H5A O2 0.810(15) 2.460(17) 3.191(2) 151(2) 3_566
N5 H5B O4 0.813(15) 2.147(16) 2.944(2) 167(2) 4_666
N6 H6A O5W 0.820(15) 2.024(17) 2.825(2) 165(2) 2_545
N6 H6B O5W 0.821(15) 2.21(2) 2.894(2) 142(2) 4_675
O5W H5W1 N2 0.804(19) 2.18(2) 2.9562(19) 164(3) .
O5W H5W2 O4 0.79(2) 2.17(2) 2.902(2) 153(3) 3_566
